data_4509556
loop_
_publ_author_name
'Hazra, Susanta'
'Koner, Rajesh'
'Nayak, Malabika'
'Sparkes, Hazel A.'
'Howard, Judith A. K.'
'Mohanta, Sasankasekhar'

_publ_section_title
;
 Cocrystallized Dinuclear&#x2212;Mononuclear CuII3NaIand
 Double-Decker&#x2212;Triple-Decker CuII5KI3Complexes Derived
 fromN,N&#x2032;-Ethylenebis(3-ethoxysalicylaldimine)
;
_journal_issue 8
_journal_name_full 'Crystal Growth &amp; Design'
_journal_page_first 3603
_journal_paper_doi 10.1021/cg900341r
_journal_volume 9
_journal_year 2009
_chemical_formula_moiety 'C20 H26 Cu N2 Na O6, 2(C20 H22 Cu N2 O4), N O3'
_chemical_formula_sum 'C60 H70 Cu3 N7 Na O17'
_chemical_formula_weight 1374.84
_chemical_name_systematic
; 
 ? 
;
_space_group_IT_number 2
_symmetry_cell_setting triclinic
_symmetry_space_group_name_Hall '-P 1'
_symmetry_space_group_name_H-M 'P -1'
_atom_sites_solution_hydrogens geom
_atom_sites_solution_primary direct
_atom_sites_solution_secondary difmap
_audit_creation_method SHELXL-97
_cell_angle_alpha 87.531(9)
_cell_angle_beta 83.906(7)
_cell_angle_gamma 69.005(6)
_cell_formula_units_Z 2
_cell_length_a 12.1509(13)
_cell_length_b 15.284(2)
_cell_length_c 17.597(2)
_cell_measurement_reflns_used 7761
_cell_measurement_temperature 120(2)
_cell_measurement_theta_max 29.985
_cell_measurement_theta_min 2.240
_cell_volume 3033.8(6)
_computing_cell_refinement 'SMART (Bruker, 1998)'
_computing_data_collection 'SMART (Bruker, 1998)'
_computing_data_reduction 'SAINT (Bruker, 1998)'
_computing_molecular_graphics 'ORTEP3 for Windows (Farrugia, 1997)'
_computing_publication_material 'WinGX publication routines (Farrugia, 1999)'
_computing_structure_refinement 'SHELXL-97 (Sheldrick, 1997)'
_computing_structure_solution 'SHELXS-97 (Sheldrick, 1990)'
_diffrn_ambient_temperature 120(2)
_diffrn_detector_area_resol_mean 8
_diffrn_measured_fraction_theta_full 0.997
_diffrn_measured_fraction_theta_max 0.927
_diffrn_measurement_device_type 'Bruker SMART 1K CCD Detector'
_diffrn_measurement_method \w
_diffrn_radiation_monochromator graphite
_diffrn_radiation_source 'fine-focus sealed tube'
_diffrn_radiation_type MoK\a
_diffrn_radiation_wavelength 0.71073
_diffrn_reflns_av_R_equivalents 0.0308
_diffrn_reflns_av_sigmaI/netI 0.0466
_diffrn_reflns_limit_h_max 16
_diffrn_reflns_limit_h_min -14
_diffrn_reflns_limit_k_max 21
_diffrn_reflns_limit_k_min -21
_diffrn_reflns_limit_l_max 24
_diffrn_reflns_limit_l_min -22
_diffrn_reflns_number 31665
_diffrn_reflns_theta_full 25.00
_diffrn_reflns_theta_max 30.00
_diffrn_reflns_theta_min 1.43
_exptl_absorpt_coefficient_mu 1.126
_exptl_absorpt_correction_T_max 0.798
_exptl_absorpt_correction_T_min 0.694
_exptl_absorpt_correction_type multi-scan
_exptl_absorpt_process_details 'SADABS, (G. Sheldrick, 1998)'
_exptl_crystal_colour 'dark red'
_exptl_crystal_density_diffrn 1.505
_exptl_crystal_density_method 'not measured'
_exptl_crystal_description Block
_exptl_crystal_F_000 1426
_exptl_crystal_size_max 0.32
_exptl_crystal_size_mid 0.28
_exptl_crystal_size_min 0.20
_refine_diff_density_max 0.922
_refine_diff_density_min -0.961
_refine_diff_density_rms 0.088
_refine_ls_extinction_method none
_refine_ls_goodness_of_fit_ref 1.084
_refine_ls_hydrogen_treatment mixed
_refine_ls_matrix_type full
_refine_ls_number_parameters 811
_refine_ls_number_reflns 16391
_refine_ls_number_restraints 6
_refine_ls_restrained_S_all 1.084
_refine_ls_R_factor_all 0.0697
_refine_ls_R_factor_gt 0.0473
_refine_ls_shift/su_max 0.001
_refine_ls_shift/su_mean 0.000
_refine_ls_structure_factor_coef Fsqd
_refine_ls_weighting_details 'calc w=1/[\s^2^(Fo^2^)+(0.0717P)^2^+0.6246P] where P=(Fo^2^+2Fc^2^)/3'
_refine_ls_weighting_scheme calc
_refine_ls_wR_factor_gt 0.1238
_refine_ls_wR_factor_ref 0.1378
_reflns_number_gt 11949
_reflns_number_total 16391
_reflns_threshold_expression >2sigma(I)
_cod_data_source_file cg900341rsup1.cif
_cod_data_source_block 1
_cod_depositor_comments
;
The following automatic conversions were performed:

'_symmetry_cell_setting' value 'Triclinic' changed to 'triclinic'
according to /home/saulius/struct/CIF-dictionaries/cif_core.dic
dictionary named 'cif_core.dic' version 2.4.2 from 2011-04-26.

Automatic conversion script
Id: cif_fix_values 1891 2012-01-12 08:04:46Z andrius 
;
_cod_original_cell_volume 3033.7(6)
_cod_database_code 4509556

loop_
_symmetry_equiv_pos_as_xyz
'x, y, z'
'-x, -y, -z'

loop_
_atom_site_label
_atom_site_type_symbol
_atom_site_fract_x
_atom_site_fract_y
_atom_site_fract_z
_atom_site_U_iso_or_equiv
_atom_site_adp_type
_atom_site_occupancy
_atom_site_symmetry_multiplicity
_atom_site_calc_flag
_atom_site_refinement_flags
Cu1 Cu 0.19357(3) 0.63580(2) 0.324694(17) 0.02842(8) Uani 1 1 d .
Cu2 Cu 0.36561(2) 0.588971(19) 0.002823(15) 0.02406(8) Uani 1 1 d .
Cu3 Cu 0.13159(3) 0.922904(19) 0.464570(17) 0.02644(8) Uani 1 1 d .
Na1 Na 0.27591(9) 0.79617(7) 0.22266(6) 0.0306(2) Uani 1 1 d .
O1 O 0.41659(16) 0.81237(12) 0.32537(10) 0.0321(4) Uani 1 1 d .
O2 O 0.28249(15) 0.71272(12) 0.34002(10) 0.0300(4) Uani 1 1 d .
O3 O 0.17013(15) 0.69417(12) 0.22694(10) 0.0296(4) Uani 1 1 d .
O4 O 0.15593(16) 0.79568(12) 0.10385(10) 0.0304(4) Uani 1 1 d .
O5 O 0.44863(17) 0.74344(12) 0.13638(10) 0.0341(4) Uani 1 1 d D
O6 O 0.13000(17) 0.94257(13) 0.24717(10) 0.0340(4) Uani 1 1 d D
O7 O 0.54046(16) 0.56507(12) 0.21739(10) 0.0314(4) Uani 1 1 d .
O8 O 0.44247(16) 0.56105(12) 0.09454(10) 0.0303(4) Uani 1 1 d .
O9 O 0.42094(15) 0.69109(11) -0.01706(9) 0.0271(3) Uani 1 1 d .
O10 O 0.53678(17) 0.80506(13) -0.02662(11) 0.0356(4) Uani 1 1 d .
O11 O 0.16947(16) 1.12586(12) 0.28266(10) 0.0329(4) Uani 1 1 d .
O12 O 0.16968(15) 1.00554(11) 0.39044(9) 0.0278(3) Uani 1 1 d .
O13 O 0.02845(15) 0.90301(12) 0.39912(10) 0.0303(4) Uani 1 1 d .
O14 O -0.08684(16) 0.88923(13) 0.28754(11) 0.0360(4) Uani 1 1 d .
O15 O 0.2052(2) 0.65319(15) 0.67339(16) 0.0629(7) Uani 1 1 d .
O16 O 0.0776(2) 0.60601(18) 0.74187(14) 0.0608(6) Uani 1 1 d .
O17 O 0.1296(3) 0.5631(2) 0.62525(14) 0.0753(9) Uani 1 1 d .
N1 N 0.2143(2) 0.57711(15) 0.42475(12) 0.0327(5) Uani 1 1 d .
N2 N 0.10806(19) 0.55411(15) 0.30966(13) 0.0332(5) Uani 1 1 d .
N3 N 0.30891(18) 0.48503(14) 0.01817(11) 0.0263(4) Uani 1 1 d .
N4 N 0.28158(17) 0.61355(14) -0.08828(11) 0.0255(4) Uani 1 1 d .
N5 N 0.24160(18) 0.93371(14) 0.53337(12) 0.0303(4) Uani 1 1 d .
N6 N 0.08440(19) 0.85267(14) 0.54796(12) 0.0291(4) Uani 1 1 d .
N7 N 0.1351(2) 0.60885(16) 0.67997(15) 0.0419(6) Uani 1 1 d .
C1 C 0.4590(3) 0.9254(2) 0.24324(18) 0.0427(7) Uani 1 1 d .
H1A H 0.3747 0.9644 0.2465 0.064 Uiso 1 1 calc R
H1B H 0.4779 0.8817 0.2006 0.064 Uiso 1 1 calc R
H1C H 0.5066 0.9655 0.2349 0.064 Uiso 1 1 calc R
C2 C 0.4863(2) 0.87127(18) 0.31642(17) 0.0375(6) Uani 1 1 d .
H2A H 0.5717 0.8327 0.3142 0.045 Uiso 1 1 calc R
H2B H 0.4663 0.9147 0.3601 0.045 Uiso 1 1 calc R
C3 C 0.4290(2) 0.75441(17) 0.38844(14) 0.0307(5) Uani 1 1 d .
C4 C 0.5115(3) 0.74213(19) 0.43962(17) 0.0414(7) Uani 1 1 d .
H4 H 0.5626 0.7772 0.4338 0.050 Uiso 1 1 calc R
C5 C 0.5205(3) 0.6781(2) 0.50033(18) 0.0483(8) Uani 1 1 d .
H5 H 0.5787 0.6689 0.5349 0.058 Uiso 1 1 calc R
C6 C 0.4458(3) 0.6290(2) 0.50974(16) 0.0446(7) Uani 1 1 d .
H6 H 0.4509 0.5872 0.5519 0.053 Uiso 1 1 calc R
C7 C 0.3602(2) 0.63942(18) 0.45746(14) 0.0339(6) Uani 1 1 d .
C8 C 0.3528(2) 0.70182(17) 0.39378(14) 0.0295(5) Uani 1 1 d .
C9 C 0.2851(3) 0.58391(18) 0.47105(15) 0.0363(6) Uani 1 1 d .
H9 H 0.2887 0.5501 0.5179 0.044 Uiso 1 1 calc R
C10 C 0.1368(3) 0.52253(19) 0.44455(16) 0.0389(6) Uani 1 1 d .
H10A H 0.0605 0.5631 0.4709 0.047 Uiso 1 1 calc R
H10B H 0.1748 0.4703 0.4794 0.047 Uiso 1 1 calc R
C11 C 0.1153(2) 0.48408(19) 0.37127(17) 0.0376(6) Uani 1 1 d .
H11A H 0.1810 0.4247 0.3573 0.045 Uiso 1 1 calc R
H11B H 0.0406 0.4713 0.3789 0.045 Uiso 1 1 calc R
C12 C 0.0538(2) 0.55358(19) 0.25113(16) 0.0349(6) Uani 1 1 d .
H12 H 0.0135 0.5105 0.2516 0.042 Uiso 1 1 calc R
C13 C 0.0487(2) 0.61318(19) 0.18430(16) 0.0340(5) Uani 1 1 d .
C14 C -0.0170(3) 0.6042(2) 0.12511(18) 0.0430(7) Uani 1 1 d .
H14 H -0.0561 0.5601 0.1307 0.052 Uiso 1 1 calc R
C15 C -0.0254(3) 0.6575(2) 0.06021(17) 0.0453(7) Uani 1 1 d .
H15 H -0.0706 0.6507 0.0215 0.054 Uiso 1 1 calc R
C16 C 0.0331(2) 0.7226(2) 0.05054(15) 0.0365(6) Uani 1 1 d .
H16 H 0.0277 0.7593 0.0051 0.044 Uiso 1 1 calc R
C17 C 0.0979(2) 0.73321(18) 0.10664(15) 0.0306(5) Uani 1 1 d .
C18 C 0.1075(2) 0.67930(17) 0.17631(14) 0.0295(5) Uani 1 1 d .
C19 C 0.1484(2) 0.85430(19) 0.03660(14) 0.0344(6) Uani 1 1 d .
H19A H 0.0645 0.8905 0.0292 0.041 Uiso 1 1 calc R
H19B H 0.1853 0.8153 -0.0092 0.041 Uiso 1 1 calc R
C20 C 0.2129(3) 0.9198(2) 0.04841(16) 0.0411(6) Uani 1 1 d .
H20A H 0.2965 0.8833 0.0535 0.062 Uiso 1 1 calc R
H20B H 0.1774 0.9564 0.0950 0.062 Uiso 1 1 calc R
H20C H 0.2066 0.9624 0.0045 0.062 Uiso 1 1 calc R
C21 C 0.6795(2) 0.62346(19) 0.26099(16) 0.0357(6) Uani 1 1 d .
H21A H 0.6250 0.6874 0.2526 0.054 Uiso 1 1 calc R
H21B H 0.7333 0.6012 0.2146 0.054 Uiso 1 1 calc R
H21C H 0.7256 0.6230 0.3036 0.054 Uiso 1 1 calc R
C22 C 0.6095(2) 0.55989(18) 0.27981(14) 0.0316(5) Uani 1 1 d .
H22A H 0.6638 0.4946 0.2868 0.038 Uiso 1 1 calc R
H22B H 0.5570 0.5803 0.3277 0.038 Uiso 1 1 calc R
C23 C 0.4760(2) 0.50676(16) 0.22010(14) 0.0279(5) Uani 1 1 d .
C24 C 0.4647(2) 0.45013(17) 0.28058(14) 0.0303(5) Uani 1 1 d .
H24 H 0.5007 0.4513 0.3257 0.036 Uiso 1 1 calc R
C25 C 0.4006(2) 0.39033(18) 0.27675(15) 0.0330(5) Uani 1 1 d .
H25 H 0.3934 0.3511 0.3189 0.040 Uiso 1 1 calc R
C26 C 0.3485(2) 0.38923(17) 0.21157(14) 0.0304(5) Uani 1 1 d .
H26 H 0.3049 0.3489 0.2090 0.036 Uiso 1 1 calc R
C27 C 0.3583(2) 0.44691(16) 0.14824(13) 0.0250(4) Uani 1 1 d .
C28 C 0.4239(2) 0.50715(16) 0.15089(13) 0.0245(4) Uani 1 1 d .
C29 C 0.3095(2) 0.43612(16) 0.07956(14) 0.0272(5) Uani 1 1 d .
H29 H 0.2751 0.3892 0.0797 0.033 Uiso 1 1 calc R
C30 C 0.2696(2) 0.46218(17) -0.05157(14) 0.0312(5) Uani 1 1 d .
H30A H 0.2129 0.4294 -0.0387 0.037 Uiso 1 1 calc R
H30B H 0.3381 0.4207 -0.0844 0.037 Uiso 1 1 calc R
C31 C 0.2098(2) 0.55448(18) -0.09333(14) 0.0299(5) Uani 1 1 d .
H31A H 0.2053 0.5423 -0.1475 0.036 Uiso 1 1 calc R
H31B H 0.1284 0.5864 -0.0692 0.036 Uiso 1 1 calc R
C32 C 0.2894(2) 0.67018(16) -0.14348(13) 0.0270(5) Uani 1 1 d .
H32 H 0.2498 0.6705 -0.1873 0.032 Uiso 1 1 calc R
C33 C 0.3543(2) 0.73328(16) -0.14340(13) 0.0255(5) Uani 1 1 d .
C34 C 0.3559(2) 0.78870(17) -0.20957(14) 0.0320(5) Uani 1 1 d .
H34 H 0.3150 0.7834 -0.2512 0.038 Uiso 1 1 calc R
C35 C 0.4157(2) 0.85017(18) -0.21457(15) 0.0341(6) Uani 1 1 d .
H35 H 0.4158 0.8873 -0.2593 0.041 Uiso 1 1 calc R
C36 C 0.4766(2) 0.85773(17) -0.15318(15) 0.0321(5) Uani 1 1 d .
H36 H 0.5173 0.9006 -0.1564 0.039 Uiso 1 1 calc R
C37 C 0.4779(2) 0.80412(17) -0.08882(14) 0.0290(5) Uani 1 1 d .
C38 C 0.4157(2) 0.73949(15) -0.08112(13) 0.0248(4) Uani 1 1 d .
C39 C 0.6032(3) 0.8650(2) -0.02935(18) 0.0462(7) Uani 1 1 d .
H39A H 0.5507 0.9310 -0.0352 0.055 Uiso 1 1 calc R
H39B H 0.6648 0.8486 -0.0733 0.055 Uiso 1 1 calc R
C40 C 0.6599(3) 0.8521(3) 0.0444(2) 0.0561(9) Uani 1 1 d .
H40A H 0.7043 0.7854 0.0524 0.084 Uiso 1 1 calc R
H40B H 0.5983 0.8756 0.0869 0.084 Uiso 1 1 calc R
H40C H 0.7140 0.8870 0.0418 0.084 Uiso 1 1 calc R
C41 C 0.0740(3) 1.1887(2) 0.17153(17) 0.0467(7) Uani 1 1 d .
H41A H 0.1029 1.1259 0.1493 0.070 Uiso 1 1 calc R
H41B H 0.0662 1.2354 0.1305 0.070 Uiso 1 1 calc R
H41C H -0.0034 1.2004 0.2005 0.070 Uiso 1 1 calc R
C42 C 0.1608(3) 1.1957(2) 0.22438(15) 0.0374(6) Uani 1 1 d .
H42A H 0.2392 1.1846 0.1957 0.045 Uiso 1 1 calc R
H42B H 0.1324 1.2588 0.2474 0.045 Uiso 1 1 calc R
C43 C 0.2427(2) 1.12036(17) 0.33826(14) 0.0271(5) Uani 1 1 d .
C44 C 0.3176(2) 1.16979(17) 0.33808(15) 0.0321(5) Uani 1 1 d .
H44 H 0.3209 1.2118 0.2972 0.039 Uiso 1 1 calc R
C45 C 0.3898(2) 1.15831(18) 0.39852(16) 0.0346(6) Uani 1 1 d .
H45 H 0.4434 1.1909 0.3978 0.042 Uiso 1 1 calc R
C46 C 0.3814(2) 1.09953(17) 0.45808(14) 0.0305(5) Uani 1 1 d .
H46 H 0.4271 1.0940 0.4998 0.037 Uiso 1 1 calc R
C47 C 0.3065(2) 1.04701(16) 0.45900(14) 0.0282(5) Uani 1 1 d .
C48 C 0.2376(2) 1.05390(16) 0.39742(13) 0.0257(5) Uani 1 1 d .
C49 C 0.3018(2) 0.98782(16) 0.52487(14) 0.0284(5) Uani 1 1 d .
H49 H 0.3472 0.9893 0.5652 0.034 Uiso 1 1 calc R
C50 C 0.2460(3) 0.87462(19) 0.60191(15) 0.0361(6) Uani 1 1 d .
H50A H 0.2666 0.9029 0.6453 0.043 Uiso 1 1 calc R
H50B H 0.3069 0.8116 0.5924 0.043 Uiso 1 1 calc R
C51 C 0.1240(2) 0.86694(18) 0.62065(14) 0.0325(5) Uani 1 1 d .
H51A H 0.1291 0.8135 0.6557 0.039 Uiso 1 1 calc R
H51B H 0.0677 0.9250 0.6455 0.039 Uiso 1 1 calc R
C52 C 0.0203(2) 0.80129(17) 0.54455(15) 0.0324(5) Uani 1 1 d .
H52 H 0.0079 0.7677 0.5893 0.039 Uiso 1 1 calc R
C53 C -0.0334(2) 0.79137(17) 0.47779(16) 0.0319(5) Uani 1 1 d .
C54 C -0.1001(2) 0.73101(18) 0.48356(17) 0.0371(6) Uani 1 1 d .
H54 H -0.1048 0.6974 0.5298 0.044 Uiso 1 1 calc R
C55 C -0.1575(2) 0.72061(19) 0.42381(18) 0.0402(6) Uani 1 1 d .
H55 H -0.1996 0.6786 0.4279 0.048 Uiso 1 1 calc R
C56 C -0.1538(2) 0.77252(19) 0.35623(18) 0.0381(6) Uani 1 1 d .
H56 H -0.1939 0.7655 0.3147 0.046 Uiso 1 1 calc R
C57 C -0.0924(2) 0.83360(17) 0.34959(15) 0.0303(5) Uani 1 1 d .
C58 C -0.0284(2) 0.84388(16) 0.41030(15) 0.0292(5) Uani 1 1 d .
C59 C -0.1554(2) 0.8900(2) 0.22575(16) 0.0384(6) Uani 1 1 d .
H59A H -0.2405 0.9094 0.2442 0.046 Uiso 1 1 calc R
H59B H -0.1296 0.8267 0.2032 0.046 Uiso 1 1 calc R
C60 C -0.1351(3) 0.9586(2) 0.16742(17) 0.0437(7) Uani 1 1 d .
H60A H -0.1625 1.0211 0.1902 0.066 Uiso 1 1 calc R
H60B H -0.1791 0.9602 0.1235 0.066 Uiso 1 1 calc R
H60C H -0.0504 0.9393 0.1505 0.066 Uiso 1 1 calc R
H5A H 0.469(3) 0.6881(11) 0.1553(15) 0.052 Uiso 1 1 d D
H6A H 0.071(2) 0.928(2) 0.2675(16) 0.052 Uiso 1 1 d D
H5B H 0.443(3) 0.742(2) 0.0884(7) 0.052 Uiso 1 1 d D
H6B H 0.147(3) 0.977(2) 0.2774(15) 0.052 Uiso 1 1 d D

loop_
_atom_site_aniso_label
_atom_site_aniso_U_11
_atom_site_aniso_U_22
_atom_site_aniso_U_33
_atom_site_aniso_U_23
_atom_site_aniso_U_13
_atom_site_aniso_U_12
Cu1 0.02797(16) 0.03101(15) 0.02537(15) 0.00424(11) -0.00283(12) -0.00981(12)
Cu2 0.02814(15) 0.02797(14) 0.01878(14) 0.00254(10) -0.00414(11) -0.01303(12)
Cu3 0.02719(16) 0.02574(14) 0.02531(15) 0.00169(11) -0.00356(11) -0.00804(11)
Na1 0.0351(5) 0.0313(5) 0.0265(5) 0.0015(4) -0.0041(4) -0.0128(4)
O1 0.0327(9) 0.0344(9) 0.0299(9) -0.0035(7) -0.0027(7) -0.0126(8)
O2 0.0292(9) 0.0373(9) 0.0240(8) 0.0050(7) -0.0072(7) -0.0117(7)
O3 0.0333(9) 0.0335(9) 0.0250(8) 0.0043(7) -0.0083(7) -0.0145(7)
O4 0.0351(9) 0.0343(9) 0.0222(8) 0.0033(7) -0.0053(7) -0.0125(7)
O5 0.0431(11) 0.0324(9) 0.0259(9) 0.0001(7) -0.0055(8) -0.0116(8)
O6 0.0374(10) 0.0380(10) 0.0299(9) -0.0056(7) -0.0011(8) -0.0175(8)
O7 0.0365(10) 0.0361(9) 0.0252(9) 0.0049(7) -0.0123(7) -0.0153(8)
O8 0.0399(10) 0.0364(9) 0.0227(8) 0.0092(7) -0.0103(7) -0.0225(8)
O9 0.0339(9) 0.0307(8) 0.0203(8) 0.0042(6) -0.0049(7) -0.0159(7)
O10 0.0432(11) 0.0406(10) 0.0318(10) 0.0068(8) -0.0085(8) -0.0250(9)
O11 0.0389(10) 0.0355(9) 0.0277(9) 0.0054(7) -0.0088(8) -0.0166(8)
O12 0.0315(9) 0.0311(8) 0.0229(8) 0.0001(7) -0.0055(7) -0.0131(7)
O13 0.0309(9) 0.0320(8) 0.0302(9) 0.0055(7) -0.0056(7) -0.0138(7)
O14 0.0341(10) 0.0415(10) 0.0356(10) 0.0019(8) -0.0073(8) -0.0165(8)
O15 0.0680(16) 0.0405(11) 0.093(2) 0.0242(12) -0.0415(15) -0.0287(11)
O16 0.0639(16) 0.0693(16) 0.0452(14) -0.0170(12) 0.0025(12) -0.0193(13)
O17 0.0838(19) 0.134(3) 0.0385(13) -0.0194(15) 0.0028(12) -0.0765(19)
N1 0.0335(11) 0.0320(10) 0.0266(11) 0.0026(8) 0.0019(9) -0.0059(9)
N2 0.0289(11) 0.0331(11) 0.0349(12) 0.0032(9) 0.0033(9) -0.0098(9)
N3 0.0281(10) 0.0294(10) 0.0225(10) -0.0024(8) -0.0004(8) -0.0118(8)
N4 0.0267(10) 0.0284(9) 0.0206(9) -0.0021(7) -0.0023(8) -0.0088(8)
N5 0.0285(11) 0.0301(10) 0.0284(11) 0.0018(8) -0.0048(8) -0.0054(8)
N6 0.0314(11) 0.0252(9) 0.0265(10) 0.0016(8) 0.0002(8) -0.0059(8)
N7 0.0480(14) 0.0376(12) 0.0448(14) 0.0110(10) -0.0246(12) -0.0164(11)
C1 0.0480(17) 0.0361(14) 0.0482(17) -0.0068(12) 0.0034(13) -0.0214(13)
C2 0.0346(14) 0.0304(12) 0.0493(17) -0.0141(11) -0.0013(12) -0.0129(11)
C3 0.0311(13) 0.0284(11) 0.0273(12) -0.0075(9) -0.0044(10) -0.0030(10)
C4 0.0472(17) 0.0358(14) 0.0409(16) -0.0099(12) -0.0155(13) -0.0103(12)
C5 0.059(2) 0.0416(15) 0.0408(16) -0.0073(13) -0.0264(15) -0.0075(14)
C6 0.0599(19) 0.0384(14) 0.0291(14) 0.0008(11) -0.0166(13) -0.0066(13)
C7 0.0403(15) 0.0339(12) 0.0225(12) -0.0016(10) -0.0053(10) -0.0063(11)
C8 0.0295(12) 0.0290(11) 0.0230(11) -0.0060(9) -0.0018(9) -0.0018(9)
C9 0.0436(15) 0.0338(13) 0.0220(12) 0.0041(10) 0.0001(11) -0.0038(11)
C10 0.0406(15) 0.0374(13) 0.0334(14) 0.0042(11) 0.0070(11) -0.0109(12)
C11 0.0340(14) 0.0341(13) 0.0429(15) 0.0056(11) 0.0034(12) -0.0127(11)
C12 0.0283(13) 0.0381(13) 0.0404(15) -0.0033(11) 0.0023(11) -0.0156(11)
C13 0.0273(12) 0.0422(14) 0.0332(13) -0.0009(11) -0.0019(10) -0.0133(11)
C14 0.0349(15) 0.0587(18) 0.0417(16) -0.0080(14) 0.0010(12) -0.0248(14)
C15 0.0351(15) 0.074(2) 0.0350(15) -0.0070(14) -0.0050(12) -0.0279(15)
C16 0.0288(13) 0.0514(16) 0.0263(13) -0.0021(11) -0.0034(10) -0.0104(12)
C17 0.0237(12) 0.0364(12) 0.0288(12) -0.0064(10) -0.0008(9) -0.0072(10)
C18 0.0251(12) 0.0331(12) 0.0279(12) -0.0020(10) -0.0017(9) -0.0075(10)
C19 0.0352(14) 0.0399(13) 0.0228(12) 0.0030(10) -0.0026(10) -0.0072(11)
C20 0.0526(18) 0.0372(14) 0.0298(14) 0.0048(11) -0.0020(12) -0.0126(13)
C21 0.0357(14) 0.0385(13) 0.0326(14) -0.0081(11) -0.0069(11) -0.0109(11)
C22 0.0335(13) 0.0335(12) 0.0242(12) -0.0056(9) -0.0067(10) -0.0058(10)
C23 0.0293(12) 0.0270(11) 0.0234(11) -0.0006(9) -0.0006(9) -0.0055(9)
C24 0.0313(13) 0.0327(12) 0.0229(11) 0.0027(9) -0.0044(10) -0.0063(10)
C25 0.0349(13) 0.0335(12) 0.0253(12) 0.0060(10) 0.0024(10) -0.0078(10)
C26 0.0326(13) 0.0273(11) 0.0290(12) 0.0036(9) 0.0024(10) -0.0099(10)
C27 0.0241(11) 0.0261(10) 0.0228(11) 0.0006(9) -0.0006(9) -0.0069(9)
C28 0.0257(11) 0.0254(10) 0.0206(11) 0.0025(8) -0.0026(9) -0.0071(9)
C29 0.0278(12) 0.0265(11) 0.0277(12) -0.0005(9) 0.0013(9) -0.0113(9)
C30 0.0393(14) 0.0324(12) 0.0266(12) -0.0029(10) -0.0051(10) -0.0176(11)
C31 0.0287(12) 0.0378(13) 0.0260(12) -0.0033(10) -0.0046(10) -0.0143(10)
C32 0.0263(12) 0.0293(11) 0.0212(11) -0.0024(9) -0.0033(9) -0.0042(9)
C33 0.0255(11) 0.0269(10) 0.0200(11) 0.0001(8) -0.0001(9) -0.0049(9)
C34 0.0350(13) 0.0319(12) 0.0221(11) 0.0059(9) -0.0041(10) -0.0039(10)
C35 0.0377(14) 0.0302(12) 0.0302(13) 0.0094(10) -0.0013(11) -0.0087(10)
C36 0.0363(14) 0.0266(11) 0.0325(13) 0.0037(10) 0.0012(10) -0.0117(10)
C37 0.0291(12) 0.0286(11) 0.0284(12) 0.0012(9) -0.0022(10) -0.0096(10)
C38 0.0262(11) 0.0241(10) 0.0213(11) 0.0010(8) -0.0016(9) -0.0058(9)
C39 0.0565(19) 0.0567(18) 0.0377(16) -0.0061(13) 0.0011(14) -0.0359(16)
C40 0.065(2) 0.076(2) 0.0472(19) -0.0053(17) -0.0076(16) -0.0484(19)
C41 0.060(2) 0.0469(16) 0.0332(15) 0.0083(12) -0.0179(14) -0.0164(15)
C42 0.0389(15) 0.0423(14) 0.0293(13) 0.0074(11) -0.0045(11) -0.0131(12)
C43 0.0262(12) 0.0299(11) 0.0236(11) 0.0000(9) -0.0037(9) -0.0079(9)
C44 0.0353(13) 0.0305(12) 0.0309(13) 0.0004(10) -0.0008(10) -0.0129(10)
C45 0.0335(14) 0.0359(13) 0.0389(15) -0.0050(11) -0.0031(11) -0.0174(11)
C46 0.0292(12) 0.0341(12) 0.0274(12) -0.0056(10) -0.0039(10) -0.0093(10)
C47 0.0274(12) 0.0283(11) 0.0256(12) -0.0050(9) -0.0015(9) -0.0057(9)
C48 0.0256(11) 0.0266(10) 0.0228(11) -0.0025(9) 0.0003(9) -0.0073(9)
C49 0.0253(12) 0.0290(11) 0.0260(12) -0.0035(9) -0.0035(9) -0.0033(9)
C50 0.0415(15) 0.0368(13) 0.0286(13) 0.0095(10) -0.0118(11) -0.0111(11)
C51 0.0391(14) 0.0299(12) 0.0264(12) 0.0046(9) -0.0042(10) -0.0101(11)
C52 0.0307(13) 0.0252(11) 0.0347(13) 0.0039(10) 0.0030(10) -0.0041(10)
C53 0.0274(12) 0.0267(11) 0.0363(14) -0.0013(10) 0.0022(10) -0.0046(10)
C54 0.0333(14) 0.0304(12) 0.0441(16) 0.0020(11) 0.0055(12) -0.0101(11)
C55 0.0310(14) 0.0341(13) 0.0571(18) -0.0023(12) 0.0026(13) -0.0154(11)
C56 0.0322(14) 0.0348(13) 0.0481(17) -0.0050(12) -0.0019(12) -0.0130(11)
C57 0.0241(12) 0.0312(12) 0.0349(13) -0.0005(10) -0.0032(10) -0.0090(10)
C58 0.0238(11) 0.0244(11) 0.0355(13) -0.0034(9) 0.0001(10) -0.0044(9)
C59 0.0297(13) 0.0458(15) 0.0388(15) -0.0074(12) -0.0073(11) -0.0105(12)
C60 0.0379(15) 0.0554(17) 0.0358(15) -0.0015(13) -0.0081(12) -0.0129(13)

loop_
_atom_type_symbol
_atom_type_description
_atom_type_scat_dispersion_real
_atom_type_scat_dispersion_imag
_atom_type_scat_source
C C 0.0033 0.0016 'International Tables Vol C Tables 4.2.6.8 and 6.1.1.4'
H H 0.0000 0.0000 'International Tables Vol C Tables 4.2.6.8 and 6.1.1.4'
N N 0.0061 0.0033 'International Tables Vol C Tables 4.2.6.8 and 6.1.1.4'
O O 0.0106 0.0060 'International Tables Vol C Tables 4.2.6.8 and 6.1.1.4'
Na Na 0.0362 0.0249 'International Tables Vol C Tables 4.2.6.8 and 6.1.1.4'
Cu Cu 0.3201 1.2651 'International Tables Vol C Tables 4.2.6.8 and 6.1.1.4'

loop_
_geom_angle_atom_site_label_1
_geom_angle_atom_site_label_2
_geom_angle_atom_site_label_3
_geom_angle
O2 Cu1 O3 86.51(7)
O2 Cu1 N2 178.07(8)
O3 Cu1 N2 94.49(9)
O2 Cu1 N1 94.06(9)
O3 Cu1 N1 178.93(8)
N2 Cu1 N1 84.97(10)
O2 Cu1 Na1 43.72(5)
O3 Cu1 Na1 42.81(5)
N2 Cu1 Na1 137.21(7)
N1 Cu1 Na1 137.78(7)
O8 Cu2 O9 89.81(7)
O8 Cu2 N4 176.75(8)
O9 Cu2 N4 93.23(8)
O8 Cu2 N3 92.51(8)
O9 Cu2 N3 177.45(8)
N4 Cu2 N3 84.47(8)
O13 Cu3 O12 90.13(7)
O13 Cu3 N6 92.98(8)
O12 Cu3 N6 172.84(8)
O13 Cu3 N5 175.88(8)
O12 Cu3 N5 92.90(8)
N6 Cu3 N5 84.33(9)
O6 Na1 O3 103.92(7)
O6 Na1 O5 133.24(8)
O3 Na1 O5 111.56(7)
O6 Na1 O2 105.12(7)
O3 Na1 O2 67.16(6)
O5 Na1 O2 116.07(7)
O6 Na1 O4 84.21(7)
O3 Na1 O4 61.83(6)
O5 Na1 O4 86.57(7)
O2 Na1 O4 128.85(7)
O6 Na1 O1 95.20(7)
O3 Na1 O1 127.82(7)
O5 Na1 O1 86.53(7)
O2 Na1 O1 61.06(6)
O4 Na1 O1 169.90(7)
O6 Na1 Cu1 108.22(6)
O3 Na1 Cu1 33.51(4)
O5 Na1 Cu1 118.25(6)
O2 Na1 Cu1 33.66(4)
O4 Na1 Cu1 95.31(5)
O1 Na1 Cu1 94.45(5)
O6 Na1 H5A 152.8(4)
O3 Na1 H5A 97.9(6)
O5 Na1 H5A 19.7(3)
O2 Na1 H5A 98.1(4)
O4 Na1 H5A 92.1(7)
O1 Na1 H5A 83.8(7)
Cu1 Na1 H5A 98.9(4)
O6 Na1 H6A 18.4(4)
O3 Na1 H6A 86.4(4)
O5 Na1 H6A 149.6(5)
O2 Na1 H6A 93.2(6)
O4 Na1 H6A 80.6(7)
O1 Na1 H6A 102.0(6)
Cu1 Na1 H6A 90.5(4)
H5A Na1 H6A 168.7(7)
C3 O1 C2 117.7(2)
C3 O1 Na1 117.13(15)
C2 O1 Na1 124.99(16)
C8 O2 Cu1 125.83(16)
C8 O2 Na1 129.38(16)
Cu1 O2 Na1 102.62(8)
C18 O3 Cu1 126.33(16)
C18 O3 Na1 129.99(15)
Cu1 O3 Na1 103.68(8)
C17 O4 C19 117.2(2)
C17 O4 Na1 117.03(14)
C19 O4 Na1 125.77(15)
Na1 O5 H5A 92(2)
Na1 O5 H5B 120(2)
H5A O5 H5B 110(2)
Na1 O6 H6A 102(2)
Na1 O6 H6B 115(2)
H6A O6 H6B 110(2)
C23 O7 C22 117.39(19)
C28 O8 Cu2 126.30(15)
C38 O9 Cu2 126.07(15)
C37 O10 C39 117.9(2)
C43 O11 C42 117.38(19)
C48 O12 Cu3 127.08(15)
C58 O13 Cu3 126.74(16)
C57 O14 C59 118.5(2)
C9 N1 C10 121.4(2)
C9 N1 Cu1 125.75(19)
C10 N1 Cu1 112.82(18)
C12 N2 C11 120.2(2)
C12 N2 Cu1 125.97(18)
C11 N2 Cu1 113.76(18)
C29 N3 C30 121.2(2)
C29 N3 Cu2 126.68(17)
C30 N3 Cu2 112.04(15)
C32 N4 C31 120.1(2)
C32 N4 Cu2 126.56(17)
C31 N4 Cu2 113.15(15)
C49 N5 C50 120.9(2)
C49 N5 Cu3 126.57(18)
C50 N5 Cu3 112.43(17)
C52 N6 C51 120.8(2)
C52 N6 Cu3 126.59(18)
C51 N6 Cu3 112.55(16)
O17 N7 O16 119.9(3)
O17 N7 O15 119.3(3)
O16 N7 O15 120.7(3)
C2 C1 H1A 109.5
C2 C1 H1B 109.5
H1A C1 H1B 109.5
C2 C1 H1C 109.5
H1A C1 H1C 109.5
H1B C1 H1C 109.5
O1 C2 C1 107.4(2)
O1 C2 H2A 110.2
C1 C2 H2A 110.2
O1 C2 H2B 110.2
C1 C2 H2B 110.2
H2A C2 H2B 108.5
C4 C3 O1 124.7(3)
C4 C3 C8 121.8(2)
O1 C3 C8 113.4(2)
C3 C4 C5 120.3(3)
C3 C4 H4 119.8
C5 C4 H4 119.8
C6 C5 C4 120.0(3)
C6 C5 H5 120.0
C4 C5 H5 120.0
C5 C6 C7 121.0(3)
C5 C6 H6 119.5
C7 C6 H6 119.5
C6 C7 C8 119.6(3)
C6 C7 C9 117.6(2)
C8 C7 C9 122.8(2)
O2 C8 C3 118.2(2)
O2 C8 C7 124.7(2)
C3 C8 C7 117.1(2)
N1 C9 C7 124.9(2)
N1 C9 H9 117.6
C7 C9 H9 117.6
N1 C10 C11 108.7(2)
N1 C10 H10A 110.0
C11 C10 H10A 110.0
N1 C10 H10B 110.0
C11 C10 H10B 110.0
H10A C10 H10B 108.3
N2 C11 C10 108.7(2)
N2 C11 H11A 110.0
C10 C11 H11A 110.0
N2 C11 H11B 110.0
C10 C11 H11B 110.0
H11A C11 H11B 108.3
N2 C12 C13 125.5(2)
N2 C12 H12 117.3
C13 C12 H12 117.3
C14 C13 C18 119.6(2)
C14 C13 C12 118.0(2)
C18 C13 C12 122.4(2)
C15 C14 C13 121.4(3)
C15 C14 H14 119.3
C13 C14 H14 119.3
C14 C15 C16 120.1(3)
C14 C15 H15 120.0
C16 C15 H15 120.0
C17 C16 C15 120.2(3)
C17 C16 H16 119.9
C15 C16 H16 119.9
O4 C17 C16 125.0(2)
O4 C17 C18 113.6(2)
C16 C17 C18 121.4(2)
O3 C18 C13 125.2(2)
O3 C18 C17 117.5(2)
C13 C18 C17 117.3(2)
O4 C19 C20 107.5(2)
O4 C19 H19A 110.2
C20 C19 H19A 110.2
O4 C19 H19B 110.2
C20 C19 H19B 110.2
H19A C19 H19B 108.5
C19 C20 H20A 109.5
C19 C20 H20B 109.5
H20A C20 H20B 109.5
C19 C20 H20C 109.5
H20A C20 H20C 109.5
H20B C20 H20C 109.5
C22 C21 H21A 109.5
C22 C21 H21B 109.5
H21A C21 H21B 109.5
C22 C21 H21C 109.5
H21A C21 H21C 109.5
H21B C21 H21C 109.5
O7 C22 C21 107.7(2)
O7 C22 H22A 110.2
C21 C22 H22A 110.2
O7 C22 H22B 110.2
C21 C22 H22B 110.2
H22A C22 H22B 108.5
C24 C23 O7 125.1(2)
C24 C23 C28 121.6(2)
O7 C23 C28 113.3(2)
C23 C24 C25 120.9(2)
C23 C24 H24 119.6
C25 C24 H24 119.6
C26 C25 C24 119.3(2)
C26 C25 H25 120.4
C24 C25 H25 120.4
C25 C26 C27 121.2(2)
C25 C26 H26 119.4
C27 C26 H26 119.4
C26 C27 C28 120.2(2)
C26 C27 C29 117.9(2)
C28 C27 C29 121.7(2)
O8 C28 C27 125.3(2)
O8 C28 C23 117.8(2)
C27 C28 C23 116.8(2)
N3 C29 C27 125.1(2)
N3 C29 H29 117.5
C27 C29 H29 117.5
N3 C30 C31 107.51(19)
N3 C30 H30A 110.2
C31 C30 H30A 110.2
N3 C30 H30B 110.2
C31 C30 H30B 110.2
H30A C30 H30B 108.5
N4 C31 C30 107.62(19)
N4 C31 H31A 110.2
C30 C31 H31A 110.2
N4 C31 H31B 110.2
C30 C31 H31B 110.2
H31A C31 H31B 108.5
N4 C32 C33 124.7(2)
N4 C32 H32 117.7
C33 C32 H32 117.7
C34 C33 C38 120.4(2)
C34 C33 C32 117.0(2)
C38 C33 C32 122.6(2)
C35 C34 C33 121.0(2)
C35 C34 H34 119.5
C33 C34 H34 119.5
C34 C35 C36 119.5(2)
C34 C35 H35 120.2
C36 C35 H35 120.2
C37 C36 C35 120.8(2)
C37 C36 H36 119.6
C35 C36 H36 119.6
C36 C37 O10 125.1(2)
C36 C37 C38 121.4(2)
O10 C37 C38 113.5(2)
O9 C38 C33 125.6(2)
O9 C38 C37 117.4(2)
C33 C38 C37 117.0(2)
O10 C39 C40 107.5(2)
O10 C39 H39A 110.2
C40 C39 H39A 110.2
O10 C39 H39B 110.2
C40 C39 H39B 110.2
H39A C39 H39B 108.5
C39 C40 H40A 109.5
C39 C40 H40B 109.5
H40A C40 H40B 109.5
C39 C40 H40C 109.5
H40A C40 H40C 109.5
H40B C40 H40C 109.5
C42 C41 H41A 109.5
C42 C41 H41B 109.5
H41A C41 H41B 109.5
C42 C41 H41C 109.5
H41A C41 H41C 109.5
H41B C41 H41C 109.5
O11 C42 C41 107.2(2)
O11 C42 H42A 110.3
C41 C42 H42A 110.3
O11 C42 H42B 110.3
C41 C42 H42B 110.3
H42A C42 H42B 108.5
O11 C43 C44 125.0(2)
O11 C43 C48 113.1(2)
C44 C43 C48 121.8(2)
C43 C44 C45 120.2(2)
C43 C44 H44 119.9
C45 C44 H44 119.9
C46 C45 C44 119.1(2)
C46 C45 H45 120.4
C44 C45 H45 120.4
C45 C46 C47 121.6(2)
C45 C46 H46 119.2
C47 C46 H46 119.2
C46 C47 C48 120.2(2)
C46 C47 C49 117.9(2)
C48 C47 C49 121.9(2)
O12 C48 C47 125.5(2)
O12 C48 C43 117.7(2)
C47 C48 C43 116.8(2)
N5 C49 C47 125.6(2)
N5 C49 H49 117.2
C47 C49 H49 117.2
N5 C50 C51 108.0(2)
N5 C50 H50A 110.1
C51 C50 H50A 110.1
N5 C50 H50B 110.1
C51 C50 H50B 110.1
H50A C50 H50B 108.4
N6 C51 C50 106.6(2)
N6 C51 H51A 110.4
C50 C51 H51A 110.4
N6 C51 H51B 110.4
C50 C51 H51B 110.4
H51A C51 H51B 108.6
N6 C52 C53 124.8(2)
N6 C52 H52 117.6
C53 C52 H52 117.6
C58 C53 C54 120.1(3)
C58 C53 C52 122.2(2)
C54 C53 C52 117.6(2)
C55 C54 C53 121.1(3)
C55 C54 H54 119.4
C53 C54 H54 119.4
C54 C55 C56 119.5(2)
C54 C55 H55 120.2
C56 C55 H55 120.2
C57 C56 C55 120.7(3)
C57 C56 H56 119.6
C55 C56 H56 119.6
O14 C57 C56 125.1(2)
O14 C57 C58 113.9(2)
C56 C57 C58 121.1(2)
O13 C58 C53 125.4(2)
O13 C58 C57 117.2(2)
C53 C58 C57 117.4(2)
O14 C59 C60 106.8(2)
O14 C59 H59A 110.4
C60 C59 H59A 110.4
O14 C59 H59B 110.4
C60 C59 H59B 110.4
H59A C59 H59B 108.6
C59 C60 H60A 109.5
C59 C60 H60B 109.5
H60A C60 H60B 109.5
C59 C60 H60C 109.5
H60A C60 H60C 109.5
H60B C60 H60C 109.5

loop_
_geom_bond_atom_site_label_1
_geom_bond_atom_site_label_2
_geom_bond_distance
Cu1 O2 1.9031(18)
Cu1 O3 1.9041(17)
Cu1 N2 1.930(2)
Cu1 N1 1.940(2)
Cu1 Na1 3.3509(11)
Cu2 O8 1.9063(17)
Cu2 O9 1.9145(16)
Cu2 N4 1.943(2)
Cu2 N3 1.944(2)
Cu3 O13 1.8972(18)
Cu3 O12 1.9131(17)
Cu3 N6 1.939(2)
Cu3 N5 1.949(2)
Na1 O6 2.327(2)
Na1 O3 2.3437(19)
Na1 O5 2.361(2)
Na1 O2 2.3733(19)
Na1 O4 2.674(2)
Na1 O1 2.692(2)
Na1 H5A 2.53(3)
Na1 H6A 2.65(3)
O1 C3 1.376(3)
O1 C2 1.435(3)
O2 C8 1.307(3)
O3 C18 1.308(3)
O4 C17 1.372(3)
O4 C19 1.444(3)
O5 H5A 0.855(10)
O5 H5B 0.855(10)
O6 H6A 0.857(10)
O6 H6B 0.854(10)
O7 C23 1.378(3)
O7 C22 1.435(3)
O8 C28 1.315(3)
O9 C38 1.316(3)
O10 C37 1.373(3)
O10 C39 1.418(3)
O11 C43 1.371(3)
O11 C42 1.432(3)
O12 C48 1.307(3)
O13 C58 1.317(3)
O14 C57 1.366(3)
O14 C59 1.435(3)
O15 N7 1.258(3)
O16 N7 1.238(3)
O17 N7 1.235(3)
N1 C9 1.279(4)
N1 C10 1.474(3)
N2 C12 1.283(4)
N2 C11 1.477(3)
N3 C29 1.286(3)
N3 C30 1.462(3)
N4 C32 1.292(3)
N4 C31 1.473(3)
N5 C49 1.281(3)
N5 C50 1.469(3)
N6 C52 1.295(3)
N6 C51 1.464(3)
C1 C2 1.502(4)
C1 H1A 0.9800
C1 H1B 0.9800
C1 H1C 0.9800
C2 H2A 0.9900
C2 H2B 0.9900
C3 C4 1.376(4)
C3 C8 1.422(4)
C4 C5 1.403(4)
C4 H4 0.9500
C5 C6 1.365(5)
C5 H5 0.9500
C6 C7 1.422(4)
C6 H6 0.9500
C7 C8 1.429(4)
C7 C9 1.450(4)
C9 H9 0.9500
C10 C11 1.524(4)
C10 H10A 0.9900
C10 H10B 0.9900
C11 H11A 0.9900
C11 H11B 0.9900
C12 C13 1.449(4)
C12 H12 0.9500
C13 C14 1.417(4)
C13 C18 1.427(4)
C14 C15 1.365(4)
C14 H14 0.9500
C15 C16 1.412(4)
C15 H15 0.9500
C16 C17 1.375(4)
C16 H16 0.9500
C17 C18 1.439(4)
C19 C20 1.509(4)
C19 H19A 0.9900
C19 H19B 0.9900
C20 H20A 0.9800
C20 H20B 0.9800
C20 H20C 0.9800
C21 C22 1.510(4)
C21 H21A 0.9800
C21 H21B 0.9800
C21 H21C 0.9800
C22 H22A 0.9900
C22 H22B 0.9900
C23 C24 1.369(3)
C23 C28 1.430(3)
C24 C25 1.405(4)
C24 H24 0.9500
C25 C26 1.371(4)
C25 H25 0.9500
C26 C27 1.413(3)
C26 H26 0.9500
C27 C28 1.422(3)
C27 C29 1.442(3)
C29 H29 0.9500
C30 C31 1.532(3)
C30 H30A 0.9900
C30 H30B 0.9900
C31 H31A 0.9900
C31 H31B 0.9900
C32 C33 1.449(3)
C32 H32 0.9500
C33 C34 1.413(3)
C33 C38 1.414(3)
C34 C35 1.373(4)
C34 H34 0.9500
C35 C36 1.403(4)
C35 H35 0.9500
C36 C37 1.367(3)
C36 H36 0.9500
C37 C38 1.438(3)
C39 C40 1.506(4)
C39 H39A 0.9900
C39 H39B 0.9900
C40 H40A 0.9800
C40 H40B 0.9800
C40 H40C 0.9800
C41 C42 1.512(4)
C41 H41A 0.9800
C41 H41B 0.9800
C41 H41C 0.9800
C42 H42A 0.9900
C42 H42B 0.9900
C43 C44 1.376(3)
C43 C48 1.435(3)
C44 C45 1.415(4)
C44 H44 0.9500
C45 C46 1.370(4)
C45 H45 0.9500
C46 C47 1.412(3)
C46 H46 0.9500
C47 C48 1.416(3)
C47 C49 1.448(3)
C49 H49 0.9500
C50 C51 1.529(4)
C50 H50A 0.9900
C50 H50B 0.9900
C51 H51A 0.9900
C51 H51B 0.9900
C52 C53 1.442(4)
C52 H52 0.9500
C53 C58 1.413(4)
C53 C54 1.425(4)
C54 C55 1.366(4)
C54 H54 0.9500
C55 C56 1.407(4)
C55 H55 0.9500
C56 C57 1.383(4)
C56 H56 0.9500
C57 C58 1.432(4)
C59 C60 1.501(4)
C59 H59A 0.9900
C59 H59B 0.9900
C60 H60A 0.9800
C60 H60B 0.9800
C60 H60C 0.9800

loop_
_geom_hbond_atom_site_label_D
_geom_hbond_atom_site_label_H
_geom_hbond_atom_site_label_A
_geom_hbond_distance_DH
_geom_hbond_distance_HA
_geom_hbond_distance_DA
_geom_hbond_angle_DHA
O6 H6A O14 0.857(10) 2.198(12) 3.034(3) 165(3)
O5 H5A O7 0.855(10) 2.083(12) 2.921(2) 166(3)
O5 H5B O9 0.855(10) 2.123(15) 2.935(2) 158(3)
O6 H6B O12 0.854(10) 2.12(2) 2.883(2) 148(3)
